data_4310104
loop_
_publ_author_name
'Yoshinao Nakagawa'
'Kazuhiro Uehara'
'Noritaka Mizuno'

_publ_section_title
;
Reactivity of Bis(\m-hydroxo) Divanadium Site in \g-H2SiV2W10O404- with
Hydroxo Compounds
;
_journal_name_full 'Inorganic Chemistry'
_journal_page_first 9068
_journal_page_last 9075
_journal_paper_doi 10.1021/ic051163x
_journal_volume 44
_journal_year 2005
_chemical_formula_moiety 'C25.50 H70.50 N6.50 O42.50 Si V2 W10 '
_chemical_formula_sum 'C25.5 H70.5 N6.5 O42.5 Si V2 W10'
_chemical_formula_weight 3116.82
_space_group_IT_number 2
_symmetry_cell_setting triclinic
_symmetry_Int_Tables_number 2
_symmetry_space_group_name_Hall '-P 1'
_symmetry_space_group_name_H-M 'P -1'
_cell_angle_alpha 77.7050(8)
_cell_angle_beta 89.5480(8)
_cell_angle_gamma 81.9440(13)
_cell_formula_units_Z 2
_cell_length_a 13.1578(2)
_cell_length_b 13.5146(3)
_cell_length_c 21.2057(4)
_cell_measurement_temperature 153.1
_cell_volume 3647.06(12)
_computing_cell_refinement CrystalClear
_computing_data_collection CrystalClear
_computing_data_reduction CrystalStructure
_computing_publication_material 'CrystalStructure 3.7.0'
_computing_structure_refinement CRYSTALS
_computing_structure_solution SIR92
_diffrn_measured_fraction_theta_full 0.943
_diffrn_measured_fraction_theta_max 0.943
_diffrn_measurement_device_type 'Rigaku Saturn'
_diffrn_measurement_method \w
_diffrn_radiation_type 'Mo K\a'
_diffrn_radiation_wavelength 0.71069
_diffrn_reflns_limit_h_max 17
_diffrn_reflns_limit_h_min 0
_diffrn_reflns_limit_k_max 18
_diffrn_reflns_limit_k_min -18
_diffrn_reflns_limit_l_max 29
_diffrn_reflns_limit_l_min -28
_diffrn_reflns_number 18436
_diffrn_reflns_theta_full 29.10
_diffrn_reflns_theta_max 29.10
_exptl_absorpt_coefficient_mu 16.062
_exptl_absorpt_correction_type none
_exptl_crystal_colour NONE
_exptl_crystal_density_diffrn 2.838
_exptl_crystal_density_method 'not measured'
_exptl_crystal_description NONE
_exptl_crystal_F_000 2818.00
_exptl_crystal_size_max 0.00
_exptl_crystal_size_mid 0.00
_exptl_crystal_size_min 0.00
_refine_diff_density_max 4.26
_refine_diff_density_min -1.58
_refine_ls_extinction_method none
_refine_ls_goodness_of_fit_ref 8.367
_refine_ls_number_parameters 413
_refine_ls_number_reflns 13185
_refine_ls_R_factor_gt 0.0393
_refine_ls_shift/su_max 0.0007
_refine_ls_structure_factor_coef F
_refine_ls_weighting_details 'w = 1.0'
_refine_ls_weighting_scheme unit
_refine_ls_wR_factor_ref 0.0516
_reflns_number_gt 13185
_reflns_number_total 18436
_reflns_threshold_expression F^2^>2.0\s(F^2^)
_cod_data_source_file ic051163xsi20050712_095538_3.cif
_cod_data_source_block '_Template_texray.inf'
_cod_original_formula_sum 'C25.50 H70.50 N6.50 O42.50 Si V2 W10 '
_cod_database_code 4310104

loop_
_symmetry_equiv_pos_site_id
_symmetry_equiv_pos_as_xyz
1 +X,+Y,+Z
2 -X,-Y,-Z

loop_
_atom_site_label
_atom_site_type_symbol
_atom_site_fract_x
_atom_site_fract_y
_atom_site_fract_z
_atom_site_U_iso_or_equiv
_atom_site_adp_type
_atom_site_occupancy
_atom_site_symmetry_multiplicity
_atom_site_calc_flag
_atom_site_refinement_flags
_atom_site_disorder_assembly
_atom_site_disorder_group
W(1) W 0.71406(4) 0.36004(4) 0.93640(2) 0.01843(12) Uani 1.00 1 d . . .
W(2) W 1.05074(4) 0.47829(4) 0.77042(3) 0.01984(12) Uani 1.00 1 d . . .
W(3) W 0.97703(4) 0.35108(4) 0.66655(3) 0.02113(13) Uani 1.00 1 d . . .
W(4) W 0.63918(4) 0.23341(4) 0.83237(3) 0.01923(12) Uani 1.00 1 d . . .
W(5) W 0.87492(4) 0.56114(4) 0.88828(3) 0.01883(12) Uani 1.00 1 d . . .
W(6) W 0.71635(4) 0.29134(4) 0.66476(3) 0.02078(13) Uani 1.00 1 d . . .
W(7) W 0.63632(4) 0.61037(4) 0.83116(3) 0.02066(13) Uani 1.00 1 d . . .
W(8) W 0.82946(5) 0.67845(4) 0.73565(3) 0.02081(13) Uani 1.00 1 d . . .
W(9) W 0.74626(5) 0.53484(4) 0.61721(3) 0.02235(13) Uani 1.00 1 d . . .
W(10) W 0.55243(4) 0.46742(5) 0.71271(3) 0.02244(13) Uani 1.00 1 d . . .
V(1) V 0.86782(18) 0.16541(18) 0.90300(11) 0.0209(5) Uani 1.00 1 d . . .
V(2) V 1.04915(18) 0.22922(19) 0.81436(12) 0.0225(5) Uani 1.00 1 d . . .
Si(1) Si 0.8029(2) 0.4159(2) 0.78044(17) 0.0142(7) Uani 1.00 1 d . . .
O(1) O 0.9802(7) 0.2479(7) 0.8946(4) 0.0208(18) Uiso 1.00 1 d . . .
O(2) O 0.9261(7) 0.1631(7) 0.8187(4) 0.0232(19) Uiso 1.00 1 d . . .
O(3) O 0.8090(7) 0.2373(7) 0.9605(4) 0.0210(19) Uiso 1.00 1 d . . .
O(4) O 1.1096(7) 0.3426(7) 0.8130(4) 0.0212(19) Uiso 1.00 1 d . . .
O(5) O 1.0505(7) 0.2392(7) 0.7275(4) 0.025(2) Uiso 1.00 1 d . . .
O(6) O 0.7468(7) 0.1360(7) 0.8749(4) 0.025(2) Uiso 1.00 1 d . . .
O(7) O 0.8262(7) 0.4398(7) 0.9314(4) 0.0213(19) Uiso 1.00 1 d . . .
O(8) O 0.9886(6) 0.4952(6) 0.8514(4) 0.0182(18) Uiso 1.00 1 d . . .
O(9) O 1.0715(7) 0.4358(7) 0.6898(4) 0.025(2) Uiso 1.00 1 d . . .
O(10) O 0.8607(7) 0.2771(7) 0.6713(4) 0.0219(19) Uiso 1.00 1 d . . .
O(11) O 0.6996(7) 0.2209(7) 0.7506(4) 0.0226(19) Uiso 1.00 1 d . . .
O(12) O 0.6164(7) 0.2806(7) 0.9114(4) 0.0208(18) Uiso 1.00 1 d . . .
O(13) O 0.6330(7) 0.4808(6) 0.8876(4) 0.0191(18) Uiso 1.00 1 d . . .
O(14) O 0.9566(7) 0.5930(7) 0.7277(4) 0.0227(19) Uiso 1.00 1 d . . .
O(15) O 0.8868(7) 0.4736(7) 0.6295(4) 0.0201(18) Uiso 1.00 1 d . . .
O(16) O 0.5620(7) 0.3601(7) 0.7881(4) 0.024(2) Uiso 1.00 1 d . . .
O(17) O 0.7364(7) 0.6286(7) 0.8912(4) 0.024(2) Uiso 1.00 1 d . . .
O(18) O 0.8822(7) 0.6791(7) 0.8186(4) 0.0214(19) Uiso 1.00 1 d . . .
O(19) O 0.7253(7) 0.4074(7) 0.5958(4) 0.0230(19) Uiso 1.00 1 d . . .
O(20) O 0.5776(7) 0.3575(7) 0.6674(4) 0.0229(19) Uiso 1.00 1 d . . .
O(21) O 0.6934(7) 0.7106(7) 0.7665(4) 0.023(2) Uiso 1.00 1 d . . .
O(22) O 0.6037(7) 0.5534(7) 0.6383(4) 0.027(2) Uiso 1.00 1 d . . .
O(23) O 0.7753(7) 0.6280(7) 0.6678(4) 0.027(2) Uiso 1.00 1 d . . .
O(24) O 0.5773(8) 0.5597(7) 0.7654(5) 0.028(2) Uiso 1.00 1 d . . .
O(25) O 0.7641(6) 0.3327(6) 0.8397(4) 0.0152(16) Uiso 1.00 1 d . . .
O(26) O 0.9222(6) 0.3875(6) 0.7620(4) 0.0179(17) Uiso 1.00 1 d . . .
O(27) O 0.7905(7) 0.5267(7) 0.8011(4) 0.0205(18) Uiso 1.00 1 d . . .
O(28) O 0.7300(6) 0.4249(6) 0.7160(4) 0.0178(17) Uiso 1.00 1 d . . .
O(101) O 0.9154(8) 0.0600(8) 0.9477(5) 0.031(2) Uiso 1.00 1 d . . .
O(102) O 1.1402(8) 0.1403(8) 0.8384(5) 0.031(2) Uiso 1.00 1 d . . .
O(103) O 0.6686(7) 0.3676(7) 1.0115(4) 0.024(2) Uiso 1.00 1 d . . .
O(104) O 1.1570(8) 0.5370(8) 0.7740(5) 0.028(2) Uiso 1.00 1 d . . .
O(105) O 1.0327(8) 0.3258(8) 0.5981(5) 0.031(2) Uiso 1.00 1 d . . .
O(106) O 0.5451(7) 0.1571(7) 0.8379(4) 0.027(2) Uiso 1.00 1 d . . .
O(107) O 0.9308(7) 0.5987(7) 0.9490(4) 0.027(2) Uiso 1.00 1 d . . .
O(108) O 0.6987(8) 0.2006(8) 0.6225(5) 0.032(2) Uiso 1.00 1 d . . .
O(109) O 0.5310(8) 0.6830(8) 0.8538(5) 0.032(2) Uiso 1.00 1 d . . .
O(110) O 0.8525(8) 0.7953(8) 0.6951(5) 0.031(2) Uiso 1.00 1 d . . .
O(111) O 0.7446(8) 0.6090(8) 0.5415(5) 0.032(2) Uiso 1.00 1 d . . .
O(112) O 0.4233(8) 0.4988(8) 0.6995(5) 0.034(2) Uiso 1.00 1 d . . .
O(201) O 0.8946(10) 0.9979(10) 0.7787(6) 0.050(3) Uiso 1.00 1 d . . .
O(202) O 0.3808(12) -0.0011(12) 0.8180(7) 0.064(4) Uiso 1.00 1 d . . .
O(203) O 0.587(2) 0.896(2) 0.4536(14) 0.083(6) Uiso 0.50 1 d P . .
N(1) N 0.3367(9) 0.4109(9) 0.9192(5) 0.026(2) Uiso 1.00 1 d . . .
N(2) N 0.6612(11) 0.7808(11) 0.3274(6) 0.036(3) Uiso 1.00 1 d . . .
N(3) N 0.8769(12) 0.3477(12) 0.4433(8) 0.047(3) Uiso 1.00 1 d . . .
N(4) N 0.8607(16) 0.1860(16) 0.1653(10) 0.066(5) Uiso 1.00 1 d . . .
N(201) N 0.7334(10) 0.9555(10) 0.7904(6) 0.034(2) Uiso 1.00 1 d . . .
N(202) N 0.3965(13) -0.0444(13) 0.9283(8) 0.052(4) Uiso 1.00 1 d . . .
N(203) N 0.7003(19) 0.938(2) 0.5331(12) 0.083(6) Uiso 0.50 1 d P . .
C(1) C 1.0289(11) 0.2767(11) 0.9489(7) 0.027(2) Uiso 1.00 1 d . . .
C(2) C 1.1058(13) 0.1887(13) 0.9852(8) 0.039(3) Uiso 1.00 1 d . . .
C(11) C 0.4046(13) 0.3869(13) 0.9788(8) 0.035(3) Uiso 1.00 1 d . . .
C(12) C 0.2296(12) 0.4528(12) 0.9362(7) 0.033(3) Uiso 1.00 1 d . . .
C(13) C 0.3325(16) 0.3154(16) 0.8955(10) 0.050(4) Uiso 1.00 1 d . . .
C(14) C 0.3802(13) 0.4891(13) 0.8688(8) 0.037(3) Uiso 1.00 1 d . . .
C(21) C 0.7366(17) 0.8542(17) 0.3302(10) 0.055(5) Uiso 1.00 1 d . . .
C(22) C 0.554(2) 0.832(2) 0.3236(13) 0.072(6) Uiso 1.00 1 d . . .
C(23) C 0.6768(18) 0.7373(18) 0.2681(11) 0.060(5) Uiso 1.00 1 d . . .
C(24) C 0.6765(18) 0.6963(18) 0.3855(11) 0.063(5) Uiso 1.00 1 d . . .
C(31) C 0.8625(15) 0.4460(15) 0.4637(9) 0.049(4) Uiso 1.00 1 d . . .
C(32) C 0.9882(18) 0.3181(18) 0.4306(11) 0.063(5) Uiso 1.00 1 d . . .
C(33) C 0.8436(17) 0.2656(17) 0.4985(10) 0.055(5) Uiso 1.00 1 d . . .
C(34) C 0.814(2) 0.352(2) 0.3851(13) 0.070(6) Uiso 1.00 1 d . . .
C(41) C 0.912(2) 0.191(2) 0.2308(18) 0.113(11) Uiso 1.00 1 d . . .
C(42) C 0.746(2) 0.242(2) 0.1606(17) 0.105(10) Uiso 1.00 1 d . . .
C(43) C 0.919(3) 0.266(3) 0.127(2) 0.130(14) Uiso 1.00 1 d . . .
C(44) C 0.882(4) 0.101(4) 0.137(2) 0.166(19) Uiso 1.00 1 d . . .
C(201) C 0.7511(15) 0.9030(15) 0.8587(10) 0.049(4) Uiso 1.00 1 d . . .
C(202) C 0.6366(17) 0.9584(17) 0.7622(10) 0.055(5) Uiso 1.00 1 d . . .
C(203) C 0.8088(15) 0.9968(15) 0.7578(9) 0.047(4) Uiso 1.00 1 d . . .
C(204) C 0.4601(18) -0.1419(18) 0.9331(11) 0.060(5) Uiso 1.00 1 d . . .
C(205) C 0.361(2) -0.020(2) 0.9916(12) 0.070(6) Uiso 1.00 1 d . . .
C(206) C 0.3645(16) 0.0203(15) 0.8740(10) 0.049(4) Uiso 1.00 1 d . . .
C(209) C 0.6047(19) 0.959(2) 0.4933(14) 0.083(6) Uiso 0.50 1 d P . .
C(207) C 0.719(3) 1.011(3) 0.5783(19) 0.083(6) Uiso 0.50 1 d P . .
C(208) C 0.781(2) 0.845(3) 0.530(2) 0.083(6) Uiso 0.50 1 d P . .

loop_
_atom_site_aniso_label
_atom_site_aniso_U_11
_atom_site_aniso_U_22
_atom_site_aniso_U_33
_atom_site_aniso_U_12
_atom_site_aniso_U_13
_atom_site_aniso_U_23
W(1) 0.0216(2) 0.0196(2) 0.0154(2) -0.0066(2) 0.00473(19) -0.00410(19)
W(2) 0.0172(2) 0.0232(2) 0.0187(2) -0.0056(2) 0.00297(19) -0.0019(2)
W(3) 0.0203(2) 0.0249(2) 0.0179(2) -0.0019(2) 0.0050(2) -0.0049(2)
W(4) 0.0181(2) 0.0219(2) 0.0196(2) -0.0068(2) 0.00267(19) -0.0059(2)
W(5) 0.0228(2) 0.0197(2) 0.0155(2) -0.0078(2) 0.00244(19) -0.00418(19)
W(6) 0.0226(2) 0.0239(2) 0.0172(2) -0.0041(2) 0.0006(2) -0.0068(2)
W(7) 0.0207(2) 0.0192(2) 0.0221(2) -0.0006(2) 0.0040(2) -0.0060(2)
W(8) 0.0260(2) 0.0167(2) 0.0184(2) -0.0044(2) 0.0024(2) -0.00009(19)
W(9) 0.0262(2) 0.0236(2) 0.0153(2) -0.0017(2) -0.0011(2) -0.0010(2)
W(10) 0.0171(2) 0.0263(2) 0.0234(2) 0.0000(2) -0.0029(2) -0.0060(2)
V(1) 0.0219(11) 0.0192(10) 0.0212(11) -0.0053(9) 0.0019(8) -0.0019(8)
V(2) 0.0188(11) 0.0236(11) 0.0228(11) -0.0003(9) 0.0012(8) -0.0016(9)
Si(1) 0.0124(16) 0.0143(15) 0.0151(15) 0.0001(12) -0.0008(11) -0.0025(12)

loop_
_atom_type_symbol
_atom_type_description
_atom_type_scat_dispersion_real
_atom_type_scat_dispersion_imag
_atom_type_scat_source
O O 0.011 0.006
;
International Tables for Crystallography
(1992, Vol. C, Tables 4.2.6.8 and 6.1.1.4)
;
Si Si 0.082 0.070
;
International Tables for Crystallography
(1992, Vol. C, Tables 4.2.6.8 and 6.1.1.4)
;
V V 0.300 0.529
;
International Tables for Crystallography
(1992, Vol. C, Tables 4.2.6.8 and 6.1.1.4)
;
W W -0.849 6.872
;
International Tables for Crystallography
(1992, Vol. C, Tables 4.2.6.8 and 6.1.1.4)
;
N N 0.006 0.003
;
International Tables for Crystallography
(1992, Vol. C, Tables 4.2.6.8 and 6.1.1.4)
;
C C 0.003 0.002
;
International Tables for Crystallography
(1992, Vol. C, Tables 4.2.6.8 and 6.1.1.4)
;
H H 0.000 0.000
;
International Tables for Crystallography
(1992, Vol. C, Table 6.1.1.4)
;
